data_4303598
loop_
_publ_author_name
'Shigehisa Akine'
'Yoko Morita'
'Fumihiko Utsuno'
'Tatsuya Nabeshima'

_publ_contact_author_address
;
Tsukuba, Ibaraki 305-8571, Japan
;
_publ_contact_author_email akine@chem.tsukuba.ac.jp
_publ_contact_author_fax +81-29-853-4527
_publ_contact_author_name 'Shigehisa Akine'
_publ_contact_author_phone +81-29-853-4527
_publ_section_title
;
Multiple Folding Structures Mediated by Metal Coordination of Acyclic
Multidentate Ligand
;
_journal_name_full 'Inorganic Chemistry'
_journal_page_first 10670
_journal_page_last 10678
_journal_paper_doi 10.1021/ic901372k
_journal_volume 48
_journal_year 2009
_chemical_formula_moiety C45H53N4O18.50SrZn2
_chemical_formula_sum 'C45 H53 N4 O18.5 Sr Zn2'
_chemical_formula_weight 1164.27
_chemical_name_common '[LZn2Sr(OAc)2](MeOH)_0.5Et2O'
_chemical_name_systematic
; 
 ? 
;
_space_group_IT_number 2
_symmetry_cell_setting triclinic
_symmetry_space_group_name_Hall '-P 1'
_symmetry_space_group_name_H-M 'P -1'
_atom_sites_solution_hydrogens geom
_atom_sites_solution_primary direct
_atom_sites_solution_secondary difmap
_audit_creation_method SHELXL-97
_cell_angle_alpha 87.058(12)
_cell_angle_beta 78.536(13)
_cell_angle_gamma 70.866(14)
_cell_formula_units_Z 2
_cell_length_a 10.030(4)
_cell_length_b 11.484(4)
_cell_length_c 22.582(7)
_cell_measurement_reflns_used 22689
_cell_measurement_temperature 120
_cell_measurement_theta_max 27.00
_cell_measurement_theta_min 6.82
_cell_volume 2408.1(15)
_computing_cell_refinement 'Rapid AUTO (Rigaku Corp.)'
_computing_data_collection 'Rapid AUTO (Rigaku Corp.)'
_computing_data_reduction 'Rapid AUTO (Rigaku Corp.)'
_computing_molecular_graphics ORTEP-3
_computing_publication_material ORTEP-3
_computing_structure_refinement 'SHELXL-97 (Sheldrick, 1997)'
_computing_structure_solution 'DIRDIF99 (Beurskens et al., 1999)'
_diffrn_ambient_temperature 120
_diffrn_measured_fraction_theta_full 0.980
_diffrn_measured_fraction_theta_max 0.980
_diffrn_measurement_device_type 'Rigaku R-AXIS Rapid'
_diffrn_measurement_method IP
_diffrn_radiation_monochromator graphite
_diffrn_radiation_source 'fine-focus sealed tube'
_diffrn_radiation_type MoK\a
_diffrn_radiation_wavelength 0.71069
_diffrn_reflns_av_R_equivalents 0.0416
_diffrn_reflns_av_sigmaI/netI 0.0587
_diffrn_reflns_limit_h_max 12
_diffrn_reflns_limit_h_min -12
_diffrn_reflns_limit_k_max 14
_diffrn_reflns_limit_k_min -12
_diffrn_reflns_limit_l_max 28
_diffrn_reflns_limit_l_min -28
_diffrn_reflns_number 22689
_diffrn_reflns_theta_full 27.00
_diffrn_reflns_theta_max 27.00
_diffrn_reflns_theta_min 6.82
_diffrn_standards_decay_% 0
_diffrn_standards_interval_count 0
_diffrn_standards_interval_time 0
_diffrn_standards_number 0
_exptl_absorpt_coefficient_mu 2.172
_exptl_absorpt_correction_T_max 0.8628
_exptl_absorpt_correction_T_min 0.4415
_exptl_absorpt_correction_type multi-scan
_exptl_absorpt_process_details 'Rapid AUTO (Rigaku Corp.)'
_exptl_crystal_colour 'pale yellow'
_exptl_crystal_density_diffrn 1.606
_exptl_crystal_density_method 'not measured'
_exptl_crystal_description prismatic
_exptl_crystal_F_000 1194
_exptl_crystal_size_max 0.45
_exptl_crystal_size_mid 0.20
_exptl_crystal_size_min 0.07
_refine_diff_density_max 1.503
_refine_diff_density_min -1.069
_refine_diff_density_rms 0.094
_refine_ls_extinction_method none
_refine_ls_goodness_of_fit_ref 1.042
_refine_ls_hydrogen_treatment constr
_refine_ls_matrix_type full
_refine_ls_number_parameters 636
_refine_ls_number_reflns 10297
_refine_ls_number_restraints 0
_refine_ls_restrained_S_all 1.042
_refine_ls_R_factor_all 0.0589
_refine_ls_R_factor_gt 0.0416
_refine_ls_shift/su_max 0.001
_refine_ls_shift/su_mean 0.000
_refine_ls_structure_factor_coef Fsqd
_refine_ls_weighting_details 'calc w=1/[\s^2^(Fo^2^)+(0.0403P)^2^+2.8591P] where P=(Fo^2^+2Fc^2^)/3'
_refine_ls_weighting_scheme calc
_refine_ls_wR_factor_gt 0.0982
_refine_ls_wR_factor_ref 0.1058
_reflns_number_gt 8039
_reflns_number_total 10297
_reflns_threshold_expression >2sigma(I)
_cod_data_source_file ic901372k_si_002_05.cif
_cod_data_source_block LZn2Sr
_cod_original_cell_volume 2408.1(14)
_cod_original_formula_sum 'C45 H53 N4 O18.50 Sr Zn2'
_cod_database_code 4303598

loop_
_symmetry_equiv_pos_as_xyz
'x, y, z'
'-x, -y, -z'

loop_
_atom_site_label
_atom_site_type_symbol
_atom_site_fract_x
_atom_site_fract_y
_atom_site_fract_z
_atom_site_U_iso_or_equiv
_atom_site_adp_type
_atom_site_occupancy
_atom_site_symmetry_multiplicity
_atom_site_calc_flag
_atom_site_refinement_flags
_atom_site_disorder_assembly
_atom_site_disorder_group
Sr1 Sr 0.40597(3) 0.39594(3) 0.268309(12) 0.01943(8) Uani 1 1 d . . .
Zn1 Zn 0.32232(4) 0.19479(3) 0.383500(14) 0.01677(9) Uani 1 1 d . . .
Zn2 Zn 0.50854(4) 0.58707(3) 0.154816(15) 0.01880(9) Uani 1 1 d . . .
C1 C 0.1963(3) 0.0671(3) 0.27892(14) 0.0219(6) Uani 1 1 d . . .
C2 C 0.2795(3) 0.1446(3) 0.25778(13) 0.0185(6) Uani 1 1 d . . .
C3 C 0.3050(3) 0.1640(3) 0.19405(13) 0.0218(6) Uani 1 1 d . . .
C4 C 0.2527(4) 0.1097(3) 0.15549(15) 0.0284(7) Uani 1 1 d . . .
H1 H 0.2722 0.1238 0.1133 0.034 Uiso 1 1 calc R . .
C5 C 0.1709(4) 0.0338(3) 0.17771(15) 0.0311(8) Uani 1 1 d . . .
H2 H 0.1353 -0.0040 0.1507 0.037 Uiso 1 1 calc R . .
C6 C 0.1421(4) 0.0140(3) 0.23835(15) 0.0273(7) Uani 1 1 d . . .
H3 H 0.0846 -0.0363 0.2534 0.033 Uiso 1 1 calc R . .
O1 O 0.3327(2) 0.1978(2) 0.29221(9) 0.0224(5) Uani 1 1 d . . .
O2 O 0.3873(3) 0.2396(2) 0.17696(9) 0.0256(5) Uani 1 1 d . . .
C7 C 0.4310(4) 0.2510(4) 0.11308(14) 0.0331(8) Uani 1 1 d . . .
H4 H 0.4889 0.1698 0.0952 0.050 Uiso 1 1 calc R . .
H5 H 0.4882 0.3069 0.1056 0.050 Uiso 1 1 calc R . .
H6 H 0.3456 0.2843 0.0948 0.050 Uiso 1 1 calc R . .
C8 C 0.1563(3) 0.0444(3) 0.34226(13) 0.0197(6) Uani 1 1 d . . .
H7 H 0.0924 -0.0021 0.3526 0.024 Uiso 1 1 calc R . .
N1 N 0.1980(3) 0.0805(2) 0.38631(11) 0.0196(5) Uani 1 1 d . . .
O3 O 0.1188(2) 0.0539(2) 0.44257(9) 0.0219(5) Uani 1 1 d . . .
C9 C 0.2113(3) -0.0301(3) 0.47774(14) 0.0218(6) Uani 1 1 d . . .
H8 H 0.2578 -0.1093 0.4552 0.026 Uiso 1 1 calc R . .
H9 H 0.1516 -0.0460 0.5157 0.026 Uiso 1 1 calc R . .
C10 C 0.3271(3) 0.0129(3) 0.49351(13) 0.0202(6) Uani 1 1 d . . .
H10 H 0.3806 -0.0483 0.5201 0.024 Uiso 1 1 calc R . .
H11 H 0.3958 0.0173 0.4560 0.024 Uiso 1 1 calc R . .
O4 O 0.2711(2) 0.1304(2) 0.52312(9) 0.0225(5) Uani 1 1 d . . .
N2 N 0.2606(3) 0.2264(2) 0.48009(11) 0.0187(5) Uani 1 1 d . . .
C11 C 0.2154(3) 0.3314(3) 0.50768(13) 0.0192(6) Uani 1 1 d . . .
H12 H 0.1964 0.3309 0.5506 0.023 Uiso 1 1 calc R . .
C12 C 0.1910(3) 0.4504(3) 0.47894(13) 0.0181(6) Uani 1 1 d . . .
C13 C 0.2123(3) 0.4653(3) 0.41581(13) 0.0190(6) Uani 1 1 d . . .
C14 C 0.1795(3) 0.5878(3) 0.39420(13) 0.0206(6) Uani 1 1 d . . .
C15 C 0.1351(4) 0.6875(3) 0.43256(15) 0.0247(7) Uani 1 1 d . . .
H13 H 0.1172 0.7682 0.4167 0.030 Uiso 1 1 calc R . .
C16 C 0.1162(3) 0.6709(3) 0.49492(15) 0.0246(7) Uani 1 1 d . . .
H14 H 0.0858 0.7400 0.5216 0.030 Uiso 1 1 calc R . .
C17 C 0.1419(3) 0.5542(3) 0.51737(14) 0.0215(6) Uani 1 1 d . . .
H15 H 0.1260 0.5434 0.5599 0.026 Uiso 1 1 calc R . .
O5 O 0.2616(2) 0.37457(19) 0.37572(9) 0.0195(4) Uani 1 1 d . . .
O6 O 0.2036(2) 0.59348(19) 0.33177(9) 0.0224(5) Uani 1 1 d . . .
C18 C 0.1100(4) 0.6949(3) 0.30462(15) 0.0306(8) Uani 1 1 d . . .
H16 H 0.1301 0.6801 0.2604 0.037 Uiso 1 1 calc R . .
H17 H 0.1307 0.7710 0.3117 0.037 Uiso 1 1 calc R . .
C19 C -0.0492(4) 0.7141(3) 0.32941(16) 0.0332(8) Uani 1 1 d . . .
H18 H -0.0800 0.7663 0.3664 0.040 Uiso 1 1 calc R . .
H19 H -0.1057 0.7596 0.2993 0.040 Uiso 1 1 calc R . .
O7 O -0.0821(3) 0.6037(2) 0.34337(10) 0.0315(5) Uani 1 1 d . . .
C20 C -0.1056(4) 0.5410(4) 0.29556(16) 0.0328(8) Uani 1 1 d . . .
H20 H -0.1235 0.5980 0.2614 0.039 Uiso 1 1 calc R . .
H21 H -0.1925 0.5167 0.3098 0.039 Uiso 1 1 calc R . .
C21 C 0.0198(3) 0.4282(3) 0.27368(15) 0.0269(7) Uani 1 1 d . . .
H22 H 0.0534 0.3818 0.3090 0.032 Uiso 1 1 calc R . .
H23 H -0.0124 0.3743 0.2509 0.032 Uiso 1 1 calc R . .
O8 O 0.1381(2) 0.4561(2) 0.23562(9) 0.0226(5) Uani 1 1 d . . .
C22 C 0.1244(3) 0.4925(3) 0.17713(14) 0.0227(6) Uani 1 1 d . . .
C23 C 0.2397(3) 0.5315(3) 0.14589(13) 0.0208(6) Uani 1 1 d . . .
C24 C 0.2384(3) 0.5673(3) 0.08531(14) 0.0244(7) Uani 1 1 d . . .
C25 C 0.1264(4) 0.5628(4) 0.05803(15) 0.0325(8) Uani 1 1 d . . .
H24 H 0.1268 0.5860 0.0170 0.039 Uiso 1 1 calc R . .
C26 C 0.0160(4) 0.5255(4) 0.08956(16) 0.0367(9) Uani 1 1 d . . .
H25 H -0.0594 0.5233 0.0705 0.044 Uiso 1 1 calc R . .
C27 C 0.0148(4) 0.4906(4) 0.15008(15) 0.0309(8) Uani 1 1 d . . .
H26 H -0.0621 0.4657 0.1722 0.037 Uiso 1 1 calc R . .
O9 O 0.3412(2) 0.5291(2) 0.17516(9) 0.0208(4) Uani 1 1 d . . .
C28 C 0.3501(4) 0.6064(3) 0.04770(14) 0.0259(7) Uani 1 1 d . . .
H27 H 0.3440 0.6217 0.0064 0.031 Uiso 1 1 calc R . .
N3 N 0.4568(3) 0.6222(2) 0.06556(11) 0.0230(6) Uani 1 1 d . . .
O10 O 0.5452(3) 0.6601(2) 0.01600(10) 0.0295(5) Uani 1 1 d . . .
C29 C 0.6563(4) 0.6900(3) 0.03637(15) 0.0298(8) Uani 1 1 d . . .
H28 H 0.7378 0.6810 0.0021 0.036 Uiso 1 1 calc R . .
H29 H 0.6915 0.6307 0.0677 0.036 Uiso 1 1 calc R . .
C30 C 0.6078(5) 0.8178(4) 0.06190(17) 0.0383(9) Uani 1 1 d . . .
H30 H 0.6883 0.8304 0.0770 0.046 Uiso 1 1 calc R . .
H31 H 0.5853 0.8770 0.0290 0.046 Uiso 1 1 calc R . .
O11 O 0.4844(3) 0.8454(2) 0.11008(11) 0.0352(6) Uani 1 1 d . . .
N4 N 0.5128(3) 0.7638(3) 0.15964(12) 0.0270(6) Uani 1 1 d . . .
C31 C 0.5121(4) 0.8240(3) 0.20625(15) 0.0274(7) Uani 1 1 d . . .
H32 H 0.5031 0.9086 0.2011 0.033 Uiso 1 1 calc R . .
C32 C 0.5238(3) 0.7745(3) 0.26550(14) 0.0253(7) Uani 1 1 d . . .
C33 C 0.5159(3) 0.6557(3) 0.28169(13) 0.0224(7) Uani 1 1 d . . .
C34 C 0.5221(3) 0.6204(3) 0.34287(14) 0.0235(7) Uani 1 1 d . . .
C35 C 0.5417(3) 0.6955(4) 0.38341(15) 0.0293(8) Uani 1 1 d . . .
H33 H 0.5479 0.6688 0.4236 0.035 Uiso 1 1 calc R . .
C36 C 0.5525(4) 0.8109(4) 0.36578(16) 0.0336(8) Uani 1 1 d . . .
H34 H 0.5676 0.8621 0.3938 0.040 Uiso 1 1 calc R . .
C37 C 0.5415(4) 0.8500(3) 0.30875(16) 0.0303(8) Uani 1 1 d . . .
H35 H 0.5458 0.9298 0.2976 0.036 Uiso 1 1 calc R . .
O12 O 0.5040(2) 0.5778(2) 0.24470(9) 0.0243(5) Uani 1 1 d . . .
O13 O 0.5120(2) 0.5041(2) 0.35495(9) 0.0276(5) Uani 1 1 d . . .
C38 C 0.5324(4) 0.4581(4) 0.41363(15) 0.0358(9) Uani 1 1 d . . .
H36 H 0.6280 0.4546 0.4192 0.054 Uiso 1 1 calc R . .
H37 H 0.5242 0.3752 0.4175 0.054 Uiso 1 1 calc R . .
H38 H 0.4589 0.5129 0.4444 0.054 Uiso 1 1 calc R . .
O14 O 0.5920(3) 0.2408(2) 0.31710(12) 0.0371(6) Uani 1 1 d . . .
O15 O 0.5284(2) 0.1118(2) 0.38438(9) 0.0222(5) Uani 1 1 d . . .
C39 C 0.6213(3) 0.1511(3) 0.35006(14) 0.0251(7) Uani 1 1 d . . .
C40 C 0.7765(4) 0.0842(4) 0.35245(19) 0.0465(11) Uani 1 1 d . . .
H39 H 0.8362 0.0858 0.3126 0.070 Uiso 1 1 calc R . .
H40 H 0.7883 -0.0015 0.3641 0.070 Uiso 1 1 calc R . .
H41 H 0.8062 0.1247 0.3823 0.070 Uiso 1 1 calc R . .
O16 O 0.6355(3) 0.3168(2) 0.18557(11) 0.0347(6) Uani 1 1 d . . .
O17 O 0.6961(2) 0.4580(2) 0.12537(10) 0.0260(5) Uani 1 1 d . . .
C41 C 0.7211(3) 0.3498(3) 0.14699(15) 0.0264(7) Uani 1 1 d . . .
C42 C 0.8641(4) 0.2568(4) 0.1209(2) 0.0464(10) Uani 1 1 d . . .
H42 H 0.9132 0.2176 0.1537 0.070 Uiso 1 1 calc R . .
H43 H 0.9234 0.2984 0.0941 0.070 Uiso 1 1 calc R . .
H44 H 0.8487 0.1939 0.0978 0.070 Uiso 1 1 calc R . .
O18 O 0.6731(6) 0.0480(5) 0.1775(4) 0.151(3) Uani 1 1 d . A 1
H45 H 0.6426 0.1021 0.2051 0.227 Uiso 1 1 calc R A 1
C43 C 0.7964(8) -0.0326(8) 0.1862(5) 0.129(4) Uani 1 1 d . . .
H46 H 0.8562 0.0112 0.1981 0.193 Uiso 1 1 calc R A 1
H47 H 0.8468 -0.0794 0.1487 0.193 Uiso 1 1 calc R A 1
H48 H 0.7775 -0.0893 0.2182 0.193 Uiso 1 1 calc R A 1
C44 C 0.795(2) 0.0634(19) -0.0159(10) 0.082(6) Uiso 0.50 1 d P B -1
H49 H 0.7026 0.0538 -0.0189 0.123 Uiso 0.50 1 calc PR B -1
H50 H 0.8398 0.0863 -0.0553 0.123 Uiso 0.50 1 calc PR B -1
H51 H 0.7778 0.1281 0.0140 0.123 Uiso 0.50 1 calc PR B -1
C45 C 0.8720(16) -0.0317(14) -0.0005(7) 0.093(4) Uiso 0.50 1 d P B -1
H52 H 0.8913 -0.0992 -0.0298 0.112 Uiso 0.50 1 calc PR B -1
H53 H 0.8315 -0.0555 0.0401 0.112 Uiso 0.50 1 calc PR B -1
O19 O 1.0000 0.0000 0.0000 0.227(6) Uiso 1 2 d S . .
C46 C 1.109(2) -0.107(2) 0.0311(10) 0.137(6) Uiso 0.50 1 d P B -1
H54 H 1.0769 -0.1089 0.0754 0.164 Uiso 0.50 1 calc PR B -1
H55 H 1.1305 -0.1889 0.0128 0.164 Uiso 0.50 1 calc PR B -1
C47 C 1.2340(15) -0.0544(13) 0.0132(7) 0.048(4) Uiso 0.50 1 d P B -1
H56 H 1.3179 -0.1078 0.0286 0.071 Uiso 0.50 1 calc PR B -1
H57 H 1.2053 0.0287 0.0306 0.071 Uiso 0.50 1 calc PR B -1
H58 H 1.2586 -0.0507 -0.0309 0.071 Uiso 0.50 1 calc PR B -1

loop_
_atom_site_aniso_label
_atom_site_aniso_U_11
_atom_site_aniso_U_22
_atom_site_aniso_U_33
_atom_site_aniso_U_23
_atom_site_aniso_U_13
_atom_site_aniso_U_12
Sr1 0.01883(15) 0.02413(16) 0.01551(14) 0.00494(11) -0.00361(10) -0.00771(12)
Zn1 0.01853(18) 0.01826(18) 0.01374(16) 0.00092(13) -0.00324(13) -0.00627(14)
Zn2 0.01861(18) 0.02329(19) 0.01580(17) 0.00184(14) -0.00354(13) -0.00863(15)
C1 0.0207(15) 0.0229(16) 0.0189(14) -0.0008(12) -0.0053(12) -0.0019(13)
C2 0.0180(14) 0.0174(14) 0.0173(14) -0.0019(12) -0.0049(11) -0.0006(12)
C3 0.0230(16) 0.0194(15) 0.0190(15) -0.0011(12) -0.0038(12) -0.0017(13)
C4 0.0335(19) 0.0302(18) 0.0194(15) -0.0012(14) -0.0075(13) -0.0058(15)
C5 0.037(2) 0.0353(19) 0.0261(17) -0.0031(15) -0.0150(15) -0.0131(16)
C6 0.0295(18) 0.0302(18) 0.0256(16) -0.0006(14) -0.0091(13) -0.0119(15)
O1 0.0311(12) 0.0234(11) 0.0151(10) -0.0004(9) -0.0048(9) -0.0118(10)
O2 0.0353(13) 0.0297(12) 0.0132(10) 0.0002(9) -0.0023(9) -0.0136(11)
C7 0.046(2) 0.037(2) 0.0153(15) -0.0003(14) -0.0012(14) -0.0143(17)
C8 0.0170(15) 0.0187(15) 0.0236(15) -0.0011(12) -0.0055(12) -0.0048(12)
N1 0.0181(13) 0.0233(13) 0.0169(12) 0.0021(10) -0.0017(10) -0.0071(11)
O3 0.0202(11) 0.0300(12) 0.0156(10) 0.0031(9) -0.0008(8) -0.0103(9)
C9 0.0249(16) 0.0240(16) 0.0174(14) 0.0053(12) -0.0037(12) -0.0100(13)
C10 0.0192(15) 0.0221(15) 0.0191(14) 0.0054(12) -0.0044(12) -0.0067(13)
O4 0.0337(13) 0.0225(11) 0.0128(10) 0.0050(9) -0.0055(9) -0.0111(10)
N2 0.0215(13) 0.0219(13) 0.0148(12) 0.0054(10) -0.0060(10) -0.0091(11)
C11 0.0175(15) 0.0261(16) 0.0155(13) -0.0002(12) -0.0034(11) -0.0090(13)
C12 0.0151(14) 0.0219(15) 0.0193(14) -0.0024(12) -0.0043(11) -0.0074(12)
C13 0.0149(14) 0.0221(15) 0.0202(14) -0.0012(12) -0.0024(11) -0.0066(12)
C14 0.0194(15) 0.0230(16) 0.0197(14) 0.0012(13) -0.0043(12) -0.0069(13)
C15 0.0256(17) 0.0198(15) 0.0286(16) -0.0022(13) -0.0059(13) -0.0064(13)
C16 0.0236(16) 0.0235(16) 0.0266(16) -0.0079(13) -0.0026(13) -0.0073(13)
C17 0.0197(15) 0.0269(16) 0.0180(14) -0.0030(13) -0.0035(12) -0.0073(13)
O5 0.0255(11) 0.0181(10) 0.0135(9) -0.0014(8) -0.0024(8) -0.0058(9)
O6 0.0272(12) 0.0206(11) 0.0173(10) 0.0031(9) -0.0045(9) -0.0052(9)
C18 0.043(2) 0.0216(16) 0.0233(16) 0.0051(14) -0.0068(15) -0.0055(15)
C19 0.035(2) 0.0300(19) 0.0252(17) 0.0011(15) -0.0057(14) 0.0020(15)
O7 0.0276(13) 0.0399(14) 0.0214(11) 0.0001(10) -0.0016(9) -0.0052(11)
C20 0.0192(17) 0.048(2) 0.0281(17) 0.0009(16) -0.0024(13) -0.0080(16)
C21 0.0198(16) 0.0374(19) 0.0245(16) 0.0031(14) -0.0014(13) -0.0124(14)
O8 0.0159(10) 0.0334(12) 0.0178(10) 0.0020(9) -0.0016(8) -0.0085(9)
C22 0.0191(15) 0.0301(17) 0.0189(14) 0.0004(13) -0.0044(12) -0.0073(13)
C23 0.0165(15) 0.0242(16) 0.0198(14) -0.0016(12) -0.0049(12) -0.0028(12)
C24 0.0205(16) 0.0334(18) 0.0198(15) 0.0005(13) -0.0066(12) -0.0080(14)
C25 0.0276(18) 0.052(2) 0.0225(16) 0.0069(16) -0.0133(14) -0.0146(17)
C26 0.0258(18) 0.061(3) 0.0300(18) 0.0026(18) -0.0142(15) -0.0179(18)
C27 0.0214(17) 0.048(2) 0.0269(17) 0.0020(16) -0.0050(13) -0.0157(16)
O9 0.0176(11) 0.0278(12) 0.0181(10) 0.0032(9) -0.0059(8) -0.0078(9)
C28 0.0267(17) 0.0328(18) 0.0183(15) 0.0038(14) -0.0070(13) -0.0089(14)
N3 0.0227(14) 0.0272(14) 0.0184(12) 0.0041(11) -0.0017(10) -0.0093(12)
O10 0.0315(13) 0.0451(15) 0.0167(11) 0.0070(10) -0.0019(9) -0.0216(11)
C29 0.0261(18) 0.043(2) 0.0243(16) 0.0054(15) -0.0029(13) -0.0176(16)
C30 0.052(2) 0.042(2) 0.0292(18) 0.0150(17) -0.0067(17) -0.030(2)
O11 0.0522(16) 0.0256(13) 0.0278(12) 0.0083(10) -0.0111(11) -0.0117(12)
N4 0.0319(16) 0.0258(15) 0.0239(14) 0.0054(12) -0.0069(12) -0.0100(12)
C31 0.0262(17) 0.0230(16) 0.0315(17) -0.0044(14) -0.0055(14) -0.0052(14)
C32 0.0212(16) 0.0281(17) 0.0239(16) -0.0050(14) -0.0033(13) -0.0041(14)
C33 0.0158(15) 0.0324(18) 0.0188(14) -0.0036(13) -0.0027(12) -0.0071(13)
C34 0.0166(15) 0.0347(18) 0.0189(15) -0.0034(13) -0.0023(12) -0.0081(13)
C35 0.0177(16) 0.049(2) 0.0192(15) -0.0082(15) -0.0011(12) -0.0083(15)
C36 0.0260(18) 0.041(2) 0.0322(18) -0.0174(16) -0.0047(14) -0.0059(16)
C37 0.0255(17) 0.0305(18) 0.0339(18) -0.0111(15) -0.0048(14) -0.0065(15)
O12 0.0305(12) 0.0306(12) 0.0178(10) 0.0015(9) -0.0078(9) -0.0161(10)
O13 0.0284(12) 0.0421(14) 0.0173(10) 0.0043(10) -0.0082(9) -0.0167(11)
C38 0.034(2) 0.059(3) 0.0221(16) 0.0102(17) -0.0125(15) -0.0235(19)
O14 0.0248(13) 0.0471(16) 0.0408(14) 0.0257(12) -0.0107(11) -0.0149(12)
O15 0.0177(11) 0.0254(11) 0.0210(10) 0.0040(9) -0.0030(8) -0.0047(9)
C39 0.0187(16) 0.0313(18) 0.0217(15) 0.0033(14) -0.0029(12) -0.0042(14)
C40 0.0209(18) 0.062(3) 0.041(2) 0.021(2) 0.0004(16) 0.0004(18)
O16 0.0274(13) 0.0367(14) 0.0321(13) 0.0104(11) 0.0019(10) -0.0056(11)
O17 0.0201(11) 0.0291(12) 0.0264(11) 0.0023(10) 0.0002(9) -0.0077(10)
C41 0.0208(16) 0.0303(18) 0.0273(17) 0.0005(14) -0.0062(13) -0.0063(14)
C42 0.027(2) 0.040(2) 0.059(3) 0.002(2) 0.0073(18) -0.0022(17)
O18 0.073(3) 0.084(4) 0.300(10) 0.064(4) -0.065(5) -0.021(3)
C43 0.064(4) 0.097(6) 0.228(11) 0.061(6) -0.036(5) -0.033(4)

loop_
_atom_type_symbol
_atom_type_description
_atom_type_scat_dispersion_real
_atom_type_scat_dispersion_imag
_atom_type_scat_source
C C 0.0033 0.0016 'International Tables Vol C Tables 4.2.6.8 and 6.1.1.4'
H H 0.0000 0.0000 'International Tables Vol C Tables 4.2.6.8 and 6.1.1.4'
N N 0.0061 0.0033 'International Tables Vol C Tables 4.2.6.8 and 6.1.1.4'
O O 0.0106 0.0060 'International Tables Vol C Tables 4.2.6.8 and 6.1.1.4'
Sr Sr -1.5307 3.2498 'International Tables Vol C Tables 4.2.6.8 and 6.1.1.4'
Zn Zn 0.2839 1.4301 'International Tables Vol C Tables 4.2.6.8 and 6.1.1.4'

loop_
_geom_angle_atom_site_label_1
_geom_angle_atom_site_label_2
_geom_angle_atom_site_label_3
_geom_angle
_geom_angle_site_symmetry_1
_geom_angle_site_symmetry_3
_geom_angle_publ_flag
O14 Sr1 O12 104.20(8) . . ?
O14 Sr1 O16 73.14(8) . . ?
O12 Sr1 O16 73.82(8) . . ?
O14 Sr1 O9 148.86(7) . . ?
O12 Sr1 O9 62.27(7) . . ?
O16 Sr1 O9 76.05(7) . . ?
O14 Sr1 O5 77.22(8) . . ?
O12 Sr1 O5 120.42(7) . . ?
O16 Sr1 O5 149.68(7) . . ?
O9 Sr1 O5 133.89(7) . . ?
O14 Sr1 O1 70.61(8) . . ?
O12 Sr1 O1 174.34(7) . . ?
O16 Sr1 O1 102.08(8) . . ?
O9 Sr1 O1 121.01(7) . . ?
O5 Sr1 O1 61.33(6) . . ?
O14 Sr1 O6 121.55(8) . . ?
O12 Sr1 O6 74.31(7) . . ?
O16 Sr1 O6 147.46(7) . . ?
O9 Sr1 O6 83.51(7) . . ?
O5 Sr1 O6 57.67(6) . . ?
O1 Sr1 O6 110.15(7) . . ?
O14 Sr1 O8 146.30(7) . . ?
O12 Sr1 O8 109.38(7) . . ?
O16 Sr1 O8 118.86(8) . . ?
O9 Sr1 O8 56.95(6) . . ?
O5 Sr1 O8 83.44(7) . . ?
O1 Sr1 O8 75.94(7) . . ?
O6 Sr1 O8 66.79(7) . . ?
O14 Sr1 O2 99.00(8) . . ?
O12 Sr1 O2 123.58(7) . . ?
O16 Sr1 O2 64.97(8) . . ?
O9 Sr1 O2 71.41(7) . . ?
O5 Sr1 O2 114.55(7) . . ?
O1 Sr1 O2 56.41(6) . . ?
O6 Sr1 O2 131.28(7) . . ?
O8 Sr1 O2 64.50(7) . . ?
O14 Sr1 O13 66.46(9) . . ?
O12 Sr1 O13 56.15(7) . . ?
O16 Sr1 O13 100.93(8) . . ?
O9 Sr1 O13 116.07(7) . . ?
O5 Sr1 O13 72.30(7) . . ?
O1 Sr1 O13 121.89(6) . . ?
O6 Sr1 O13 65.78(7) . . ?
O8 Sr1 O13 132.57(7) . . ?
O2 Sr1 O13 162.93(7) . . ?
O14 Sr1 Zn2 120.28(6) . . ?
O12 Sr1 Zn2 34.69(5) . . ?
O16 Sr1 Zn2 57.62(6) . . ?
O9 Sr1 Zn2 33.57(5) . . ?
O5 Sr1 Zn2 148.78(5) . . ?
O1 Sr1 Zn2 145.90(5) . . ?
O6 Sr1 Zn2 91.72(5) . . ?
O8 Sr1 Zn2 90.08(5) . . ?
O2 Sr1 Zn2 89.49(5) . . ?
O13 Sr1 Zn2 90.54(5) . . ?
O14 Sr1 Zn1 56.59(6) . . ?
O12 Sr1 Zn1 144.21(5) . . ?
O16 Sr1 Zn1 119.90(6) . . ?
O9 Sr1 Zn1 149.22(5) . . ?
O5 Sr1 Zn1 32.87(5) . . ?
O1 Sr1 Zn1 34.69(5) . . ?
O6 Sr1 Zn1 90.31(5) . . ?
O8 Sr1 Zn1 92.91(5) . . ?
O2 Sr1 Zn1 90.97(5) . . ?
O13 Sr1 Zn1 88.11(5) . . ?
Zn2 Sr1 Zn1 176.870(12) . . ?
O5 Zn1 O15 116.11(9) . . ?
O5 Zn1 O1 83.40(8) . . ?
O15 Zn1 O1 98.74(9) . . ?
O5 Zn1 N1 127.67(10) . . ?
O15 Zn1 N1 116.13(10) . . ?
O1 Zn1 N1 86.13(9) . . ?
O5 Zn1 N2 86.80(9) . . ?
O15 Zn1 N2 94.78(9) . . ?
O1 Zn1 N2 165.80(9) . . ?
N1 Zn1 N2 91.81(9) . . ?
O5 Zn1 Sr1 46.26(6) . . ?
O15 Zn1 Sr1 91.24(6) . . ?
O1 Zn1 Sr1 46.69(6) . . ?
N1 Zn1 Sr1 129.72(7) . . ?
N2 Zn1 Sr1 129.05(7) . . ?
O9 Zn2 O17 115.61(9) . . ?
O9 Zn2 O12 84.29(8) . . ?
O17 Zn2 O12 100.12(10) . . ?
O9 Zn2 N4 128.06(10) . . ?
O17 Zn2 N4 116.33(11) . . ?
O12 Zn2 N4 87.26(10) . . ?
O9 Zn2 N3 86.36(9) . . ?
O17 Zn2 N3 93.71(10) . . ?
O12 Zn2 N3 165.67(10) . . ?
N4 Zn2 N3 89.99(10) . . ?
O9 Zn2 Sr1 46.92(6) . . ?
O17 Zn2 Sr1 92.19(7) . . ?
O12 Zn2 Sr1 46.54(6) . . ?
N4 Zn2 Sr1 130.55(8) . . ?
N3 Zn2 Sr1 129.71(7) . . ?
C6 C1 C2 120.6(3) . . ?
C6 C1 C8 117.0(3) . . ?
C2 C1 C8 122.4(3) . . ?
O1 C2 C1 124.4(3) . . ?
O1 C2 C3 119.2(3) . . ?
C1 C2 C3 116.4(3) . . ?
C4 C3 O2 125.2(3) . . ?
C4 C3 C2 121.8(3) . . ?
O2 C3 C2 113.0(3) . . ?
C3 C4 C5 120.4(3) . . ?
C3 C4 H1 119.8 . . ?
C5 C4 H1 119.8 . . ?
C6 C5 C4 119.8(3) . . ?
C6 C5 H2 120.1 . . ?
C4 C5 H2 120.1 . . ?
C5 C6 C1 120.9(3) . . ?
C5 C6 H3 119.5 . . ?
C1 C6 H3 119.5 . . ?
C2 O1 Zn1 131.68(18) . . ?
C2 O1 Sr1 126.87(18) . . ?
Zn1 O1 Sr1 98.62(8) . . ?
C3 O2 C7 115.7(3) . . ?
C3 O2 Sr1 117.66(17) . . ?
C7 O2 Sr1 125.32(19) . . ?
O2 C7 H4 109.5 . . ?
O2 C7 H5 109.5 . . ?
H4 C7 H5 109.5 . . ?
O2 C7 H6 109.5 . . ?
H4 C7 H6 109.5 . . ?
H5 C7 H6 109.5 . . ?
N1 C8 C1 126.9(3) . . ?
N1 C8 H7 116.6 . . ?
C1 C8 H7 116.6 . . ?
C8 N1 O3 109.5(2) . . ?
C8 N1 Zn1 128.3(2) . . ?
O3 N1 Zn1 120.84(17) . . ?
C9 O3 N1 111.7(2) . . ?
O3 C9 C10 115.2(2) . . ?
O3 C9 H8 108.5 . . ?
C10 C9 H8 108.5 . . ?
O3 C9 H9 108.5 . . ?
C10 C9 H9 108.5 . . ?
H8 C9 H9 107.5 . . ?
O4 C10 C9 112.7(3) . . ?
O4 C10 H10 109.1 . . ?
C9 C10 H10 109.1 . . ?
O4 C10 H11 109.1 . . ?
C9 C10 H11 109.1 . . ?
H10 C10 H11 107.8 . . ?
N2 O4 C10 110.6(2) . . ?
C11 N2 O4 109.7(2) . . ?
C11 N2 Zn1 126.5(2) . . ?
O4 N2 Zn1 123.81(18) . . ?
N2 C11 C12 125.7(3) . . ?
N2 C11 H12 117.2 . . ?
C12 C11 H12 117.2 . . ?
C17 C12 C13 119.9(3) . . ?
C17 C12 C11 116.7(3) . . ?
C13 C12 C11 123.4(3) . . ?
O5 C13 C12 125.0(3) . . ?
O5 C13 C14 117.9(3) . . ?
C12 C13 C14 117.1(3) . . ?
C15 C14 O6 125.0(3) . . ?
C15 C14 C13 121.9(3) . . ?
O6 C14 C13 113.1(3) . . ?
C14 C15 C16 120.2(3) . . ?
C14 C15 H13 119.9 . . ?
C16 C15 H13 119.9 . . ?
C17 C16 C15 119.4(3) . . ?
C17 C16 H14 120.3 . . ?
C15 C16 H14 120.3 . . ?
C16 C17 C12 121.4(3) . . ?
C16 C17 H15 119.3 . . ?
C12 C17 H15 119.3 . . ?
C13 O5 Zn1 132.55(18) . . ?
C13 O5 Sr1 122.02(17) . . ?
Zn1 O5 Sr1 100.87(8) . . ?
C14 O6 C18 118.1(2) . . ?
C14 O6 Sr1 117.50(17) . . ?
C18 O6 Sr1 123.99(18) . . ?
O6 C18 C19 112.9(3) . . ?
O6 C18 H16 109.0 . . ?
C19 C18 H16 109.0 . . ?
O6 C18 H17 109.0 . . ?
C19 C18 H17 109.0 . . ?
H16 C18 H17 107.8 . . ?
O7 C19 C18 114.3(3) . . ?
O7 C19 H18 108.7 . . ?
C18 C19 H18 108.7 . . ?
O7 C19 H19 108.7 . . ?
C18 C19 H19 108.7 . . ?
H18 C19 H19 107.6 . . ?
C19 O7 C20 117.8(3) . . ?
O7 C20 C21 112.4(3) . . ?
O7 C20 H20 109.1 . . ?
C21 C20 H20 109.1 . . ?
O7 C20 H21 109.1 . . ?
C21 C20 H21 109.1 . . ?
H20 C20 H21 107.9 . . ?
O8 C21 C20 113.1(3) . . ?
O8 C21 H22 109.0 . . ?
C20 C21 H22 109.0 . . ?
O8 C21 H23 109.0 . . ?
C20 C21 H23 109.0 . . ?
H22 C21 H23 107.8 . . ?
C22 O8 C21 117.8(2) . . ?
C22 O8 Sr1 119.46(16) . . ?
C21 O8 Sr1 121.69(18) . . ?
C27 C22 O8 125.3(3) . . ?
C27 C22 C23 121.7(3) . . ?
O8 C22 C23 113.0(3) . . ?
O9 C23 C24 124.8(3) . . ?
O9 C23 C22 117.6(3) . . ?
C24 C23 C22 117.6(3) . . ?
C25 C24 C23 119.9(3) . . ?
C25 C24 C28 116.5(3) . . ?
C23 C24 C28 123.6(3) . . ?
C26 C25 C24 121.1(3) . . ?
C26 C25 H24 119.5 . . ?
C24 C25 H24 119.5 . . ?
C25 C26 C27 119.9(3) . . ?
C25 C26 H25 120.1 . . ?
C27 C26 H25 120.1 . . ?
C22 C27 C26 119.8(3) . . ?
C22 C27 H26 120.1 . . ?
C26 C27 H26 120.1 . . ?
C23 O9 Zn2 132.53(19) . . ?
C23 O9 Sr1 126.67(18) . . ?
Zn2 O9 Sr1 99.51(8) . . ?
N3 C28 C24 125.3(3) . . ?
N3 C28 H27 117.3 . . ?
C24 C28 H27 117.3 . . ?
C28 N3 O10 109.6(2) . . ?
C28 N3 Zn2 126.8(2) . . ?
O10 N3 Zn2 123.53(18) . . ?
N3 O10 C29 110.2(2) . . ?
O10 C29 C30 113.1(3) . . ?
O10 C29 H28 109.0 . . ?
C30 C29 H28 109.0 . . ?
O10 C29 H29 109.0 . . ?
C30 C29 H29 109.0 . . ?
H28 C29 H29 107.8 . . ?
O11 C30 C29 114.7(3) . . ?
O11 C30 H30 108.6 . . ?
C29 C30 H30 108.6 . . ?
O11 C30 H31 108.6 . . ?
C29 C30 H31 108.6 . . ?
H30 C30 H31 107.6 . . ?
N4 O11 C30 110.7(3) . . ?
C31 N4 O11 110.4(3) . . ?
C31 N4 Zn2 128.5(2) . . ?
O11 N4 Zn2 119.8(2) . . ?
N4 C31 C32 125.8(3) . . ?
N4 C31 H32 117.1 . . ?
C32 C31 H32 117.1 . . ?
C37 C32 C33 119.9(3) . . ?
C37 C32 C31 117.5(3) . . ?
C33 C32 C31 122.7(3) . . ?
O12 C33 C32 124.6(3) . . ?
O12 C33 C34 118.5(3) . . ?
C32 C33 C34 116.9(3) . . ?
C35 C34 O13 125.3(3) . . ?
C35 C34 C33 121.6(3) . . ?
O13 C34 C33 113.1(3) . . ?
C34 C35 C36 120.2(3) . . ?
C34 C35 H33 119.9 . . ?
C36 C35 H33 119.9 . . ?
C37 C36 C35 120.0(3) . . ?
C37 C36 H34 120.0 . . ?
C35 C36 H34 120.0 . . ?
C36 C37 C32 121.3(3) . . ?
C36 C37 H35 119.3 . . ?
C32 C37 H35 119.3 . . ?
C33 O12 Zn2 130.4(2) . . ?
C33 O12 Sr1 129.30(18) . . ?
Zn2 O12 Sr1 98.77(8) . . ?
C34 O13 C38 115.8(3) . . ?
C34 O13 Sr1 117.24(17) . . ?
C38 O13 Sr1 126.1(2) . . ?
O13 C38 H36 109.5 . . ?
O13 C38 H37 109.5 . . ?
H36 C38 H37 109.5 . . ?
O13 C38 H38 109.5 . . ?
H36 C38 H38 109.5 . . ?
H37 C38 H38 109.5 . . ?
C39 O14 Sr1 148.0(2) . . ?
C39 O15 Zn1 118.93(19) . . ?
O14 C39 O15 124.5(3) . . ?
O14 C39 C40 118.8(3) . . ?
O15 C39 C40 116.6(3) . . ?
C39 C40 H39 109.5 . . ?
C39 C40 H40 109.5 . . ?
H39 C40 H40 109.5 . . ?
C39 C40 H41 109.5 . . ?
H39 C40 H41 109.5 . . ?
H40 C40 H41 109.5 . . ?
C41 O16 Sr1 143.7(2) . . ?
C41 O17 Zn2 119.66(19) . . ?
O16 C41 O17 124.7(3) . . ?
O16 C41 C42 119.1(3) . . ?
O17 C41 C42 116.2(3) . . ?
C41 C42 H42 109.5 . . ?
C41 C42 H43 109.5 . . ?
H42 C42 H43 109.5 . . ?
C41 C42 H44 109.5 . . ?
H42 C42 H44 109.5 . . ?
H43 C42 H44 109.5 . . ?
C43 O18 H45 109.5 . . ?
C45 C44 H49 109.5 . . ?
C45 C44 H50 109.5 . . ?
H49 C44 H50 109.5 . . ?
C45 C44 H51 109.5 . . ?
H49 C44 H51 109.5 . . ?
H50 C44 H51 109.5 . . ?
C44 C45 O19 101.1(14) . . ?
C44 C45 H52 111.5 . . ?
O19 C45 H52 111.5 . . ?
C44 C45 H53 111.5 . . ?
O19 C45 H53 111.5 . . ?
H52 C45 H53 109.4 . . ?
C45 O19 C45 180.0(17) . 2_755 ?
C45 O19 C46 109.7(10) . . ?
C45 O19 C46 70.3(10) 2_755 . ?
C45 O19 C46 70.3(10) . 2_755 ?
C45 O19 C46 109.7(10) 2_755 2_755 ?
C46 O19 C46 180.0(19) . 2_755 ?
C47 C46 O19 94.7(12) . . ?
C47 C46 H54 112.8 . . ?
O19 C46 H54 112.8 . . ?
C47 C46 H55 112.8 . . ?
O19 C46 H55 112.8 . . ?
H54 C46 H55 110.3 . . ?
C46 C47 H56 109.5 . . ?
C46 C47 H57 109.5 . . ?
H56 C47 H57 109.5 . . ?
C46 C47 H58 109.5 . . ?
H56 C47 H58 109.5 . . ?
H57 C47 H58 109.5 . . ?

loop_
_geom_bond_atom_site_label_1
_geom_bond_atom_site_label_2
_geom_bond_distance
_geom_bond_site_symmetry_2
_geom_bond_publ_flag
Sr1 O14 2.511(2) . ?
Sr1 O12 2.576(2) . ?
Sr1 O16 2.590(2) . ?
Sr1 O9 2.597(2) . ?
Sr1 O5 2.611(2) . ?
Sr1 O1 2.612(2) . ?
Sr1 O6 2.735(2) . ?
Sr1 O8 2.786(2) . ?
Sr1 O2 2.876(2) . ?
Sr1 O13 2.906(2) . ?
Sr1 Zn2 3.5071(9) . ?
Sr1 Zn1 3.5487(9) . ?
Zn1 O5 1.961(2) . ?
Zn1 O15 1.976(2) . ?
Zn1 O1 2.043(2) . ?
Zn1 N1 2.078(3) . ?
Zn1 N2 2.161(2) . ?
Zn2 O9 1.966(2) . ?
Zn2 O17 1.989(2) . ?
Zn2 O12 2.019(2) . ?
Zn2 N4 2.053(3) . ?
Zn2 N3 2.165(3) . ?
C1 C6 1.407(5) . ?
C1 C2 1.415(4) . ?
C1 C8 1.441(4) . ?
C2 O1 1.299(4) . ?
C2 C3 1.430(4) . ?
C3 C4 1.370(5) . ?
C3 O2 1.375(4) . ?
C4 C5 1.394(5) . ?
C4 H1 0.9500 . ?
C5 C6 1.365(5) . ?
C5 H2 0.9500 . ?
C6 H3 0.9500 . ?
O2 C7 1.434(4) . ?
C7 H4 0.9800 . ?
C7 H5 0.9800 . ?
C7 H6 0.9800 . ?
C8 N1 1.287(4) . ?
C8 H7 0.9500 . ?
N1 O3 1.434(3) . ?
O3 C9 1.431(4) . ?
C9 C10 1.509(4) . ?
C9 H8 0.9900 . ?
C9 H9 0.9900 . ?
C10 O4 1.424(4) . ?
C10 H10 0.9900 . ?
C10 H11 0.9900 . ?
O4 N2 1.423(3) . ?
N2 C11 1.286(4) . ?
C11 C12 1.450(4) . ?
C11 H12 0.9500 . ?
C12 C17 1.403(4) . ?
C12 C13 1.409(4) . ?
C13 O5 1.315(4) . ?
C13 C14 1.419(4) . ?
C14 C15 1.369(4) . ?
C14 O6 1.384(4) . ?
C15 C16 1.395(5) . ?
C15 H13 0.9500 . ?
C16 C17 1.369(4) . ?
C16 H14 0.9500 . ?
C17 H15 0.9500 . ?
O6 C18 1.432(4) . ?
C18 C19 1.529(5) . ?
C18 H16 0.9900 . ?
C18 H17 0.9900 . ?
C19 O7 1.417(4) . ?
C19 H18 0.9900 . ?
C19 H19 0.9900 . ?
O7 C20 1.426(4) . ?
C20 C21 1.502(5) . ?
C20 H20 0.9900 . ?
C20 H21 0.9900 . ?
C21 O8 1.436(4) . ?
C21 H22 0.9900 . ?
C21 H23 0.9900 . ?
O8 C22 1.384(4) . ?
C22 C27 1.366(5) . ?
C22 C23 1.421(4) . ?
C23 O9 1.312(4) . ?
C23 C24 1.409(4) . ?
C24 C25 1.400(5) . ?
C24 C28 1.447(4) . ?
C25 C26 1.372(5) . ?
C25 H24 0.9500 . ?
C26 C27 1.403(5) . ?
C26 H25 0.9500 . ?
C27 H26 0.9500 . ?
C28 N3 1.284(4) . ?
C28 H27 0.9500 . ?
N3 O10 1.427(3) . ?
O10 C29 1.429(4) . ?
C29 C30 1.493(5) . ?
C29 H28 0.9900 . ?
C29 H29 0.9900 . ?
C30 O11 1.435(5) . ?
C30 H30 0.9900 . ?
C30 H31 0.9900 . ?
O11 N4 1.434(3) . ?
N4 C31 1.286(4) . ?
C31 C32 1.438(5) . ?
C31 H32 0.9500 . ?
C32 C37 1.412(5) . ?
C32 C33 1.417(5) . ?
C33 O12 1.304(4) . ?
C33 C34 1.428(4) . ?
C34 C35 1.373(5) . ?
C34 O13 1.381(4) . ?
C35 C36 1.397(5) . ?
C35 H33 0.9500 . ?
C36 C37 1.355(5) . ?
C36 H34 0.9500 . ?
C37 H35 0.9500 . ?
O13 C38 1.429(4) . ?
C38 H36 0.9800 . ?
C38 H37 0.9800 . ?
C38 H38 0.9800 . ?
O14 C39 1.229(4) . ?
O15 C39 1.275(4) . ?
C39 C40 1.504(5) . ?
C40 H39 0.9800 . ?
C40 H40 0.9800 . ?
C40 H41 0.9800 . ?
O16 C41 1.235(4) . ?
O17 C41 1.275(4) . ?
C41 C42 1.506(5) . ?
C42 H42 0.9800 . ?
C42 H43 0.9800 . ?
C42 H44 0.9800 . ?
O18 C43 1.323(8) . ?
O18 H45 0.8400 . ?
C43 H46 0.9800 . ?
C43 H47 0.9800 . ?
C43 H48 0.9800 . ?
C44 C45 1.20(2) . ?
C44 H49 0.9800 . ?
C44 H50 0.9800 . ?
C44 H51 0.9800 . ?
C45 O19 1.446(15) . ?
C45 H52 0.9900 . ?
C45 H53 0.9900 . ?
O19 C45 1.446(15) 2_755 ?
O19 C46 1.59(2) . ?
O19 C46 1.59(2) 2_755 ?
C46 C47 1.54(3) . ?
C46 H54 0.9900 . ?
C46 H55 0.9900 . ?
C47 H56 0.9800 . ?
C47 H57 0.9800 . ?
C47 H58 0.9800 . ?

loop_
_geom_torsion_atom_site_label_1
_geom_torsion_atom_site_label_2
_geom_torsion_atom_site_label_3
_geom_torsion_atom_site_label_4
_geom_torsion
_geom_torsion_site_symmetry_1
_geom_torsion_site_symmetry_2
_geom_torsion_site_symmetry_3
_geom_torsion_site_symmetry_4
_geom_torsion_publ_flag
O14 Sr1 Zn1 O5 122.18(12) . . . . ?
O12 Sr1 Zn1 O5 56.54(13) . . . . ?
O16 Sr1 Zn1 O5 160.91(11) . . . . ?
O9 Sr1 Zn1 O5 -84.15(13) . . . . ?
O1 Sr1 Zn1 O5 -133.09(12) . . . . ?
O6 Sr1 Zn1 O5 -6.39(10) . . . . ?
O8 Sr1 Zn1 O5 -73.16(10) . . . . ?
O2 Sr1 Zn1 O5 -137.68(10) . . . . ?
O13 Sr1 Zn1 O5 59.37(10) . . . . ?
O14 Sr1 Zn1 O15 -3.87(10) . . . . ?
O12 Sr1 Zn1 O15 -69.50(11) . . . . ?
O16 Sr1 Zn1 O15 34.86(10) . . . . ?
O9 Sr1 Zn1 O15 149.80(11) . . . . ?
O5 Sr1 Zn1 O15 -126.05(11) . . . . ?
O1 Sr1 Zn1 O15 100.86(11) . . . . ?
O6 Sr1 Zn1 O15 -132.43(8) . . . . ?
O8 Sr1 Zn1 O15 160.79(8) . . . . ?
O2 Sr1 Zn1 O15 96.28(8) . . . . ?
O13 Sr1 Zn1 O15 -66.68(8) . . . . ?
O14 Sr1 Zn1 O1 -104.73(12) . . . . ?
O12 Sr1 Zn1 O1 -170.36(12) . . . . ?
O16 Sr1 Zn1 O1 -66.00(12) . . . . ?
O9 Sr1 Zn1 O1 48.95(13) . . . . ?
O5 Sr1 Zn1 O1 133.09(12) . . . . ?
O6 Sr1 Zn1 O1 126.71(10) . . . . ?
O8 Sr1 Zn1 O1 59.93(10) . . . . ?
O2 Sr1 Zn1 O1 -4.58(10) . . . . ?
O13 Sr1 Zn1 O1 -167.53(10) . . . . ?
O14 Sr1 Zn1 N1 -130.08(12) . . . . ?
O12 Sr1 Zn1 N1 164.29(13) . . . . ?
O16 Sr1 Zn1 N1 -91.35(12) . . . . ?
O9 Sr1 Zn1 N1 23.59(13) . . . . ?
O5 Sr1 Zn1 N1 107.74(13) . . . . ?
O1 Sr1 Zn1 N1 -25.35(13) . . . . ?
O6 Sr1 Zn1 N1 101.36(11) . . . . ?
O8 Sr1 Zn1 N1 34.58(10) . . . . ?
O2 Sr1 Zn1 N1 -29.93(10) . . . . ?
O13 Sr1 Zn1 N1 167.11(10) . . . . ?
O14 Sr1 Zn1 N2 93.31(12) . . . . ?
O12 Sr1 Zn1 N2 27.68(13) . . . . ?
O16 Sr1 Zn1 N2 132.04(11) . . . . ?
O9 Sr1 Zn1 N2 -113.02(13) . . . . ?
O5 Sr1 Zn1 N2 -28.87(12) . . . . ?
O1 Sr1 Zn1 N2 -161.96(12) . . . . ?
O6 Sr1 Zn1 N2 -35.25(10) . . . . ?
O8 Sr1 Zn1 N2 -102.03(10) . . . . ?
O2 Sr1 Zn1 N2 -166.54(10) . . . . ?
O13 Sr1 Zn1 N2 30.50(10) . . . . ?
O14 Sr1 Zn2 O9 155.87(12) . . . . ?
O12 Sr1 Zn2 O9 -134.29(13) . . . . ?
O16 Sr1 Zn2 O9 116.04(11) . . . . ?
O5 Sr1 Zn2 O9 -86.15(13) . . . . ?
O1 Sr1 Zn2 O9 55.69(13) . . . . ?
O6 Sr1 Zn2 O9 -75.54(10) . . . . ?
O8 Sr1 Zn2 O9 -8.76(10) . . . . ?
O2 Sr1 Zn2 O9 55.74(10) . . . . ?
O13 Sr1 Zn2 O9 -141.33(10) . . . . ?
O14 Sr1 Zn2 O17 32.06(10) . . . . ?
O12 Sr1 Zn2 O17 101.90(12) . . . . ?
O16 Sr1 Zn2 O17 -7.77(10) . . . . ?
O9 Sr1 Zn2 O17 -123.81(11) . . . . ?
O5 Sr1 Zn2 O17 150.04(11) . . . . ?
O1 Sr1 Zn2 O17 -68.12(12) . . . . ?
O6 Sr1 Zn2 O17 160.65(8) . . . . ?
O8 Sr1 Zn2 O17 -132.57(8) . . . . ?
O2 Sr1 Zn2 O17 -68.07(9) . . . . ?
O13 Sr1 Zn2 O17 94.86(9) . . . . ?
O14 Sr1 Zn2 O12 -69.84(12) . . . . ?
O16 Sr1 Zn2 O12 -109.66(12) . . . . ?
O9 Sr1 Zn2 O12 134.29(13) . . . . ?
O5 Sr1 Zn2 O12 48.14(13) . . . . ?
O1 Sr1 Zn2 O12 -170.02(13) . . . . ?
O6 Sr1 Zn2 O12 58.75(10) . . . . ?
O8 Sr1 Zn2 O12 125.54(10) . . . . ?
O2 Sr1 Zn2 O12 -169.97(10) . . . . ?
O13 Sr1 Zn2 O12 -7.04(10) . . . . ?
O14 Sr1 Zn2 N4 -96.03(13) . . . . ?
O12 Sr1 Zn2 N4 -26.19(14) . . . . ?
O16 Sr1 Zn2 N4 -135.86(13) . . . . ?
O9 Sr1 Zn2 N4 108.10(14) . . . . ?
O5 Sr1 Zn2 N4 21.95(14) . . . . ?
O1 Sr1 Zn2 N4 163.79(14) . . . . ?
O6 Sr1 Zn2 N4 32.56(12) . . . . ?
O8 Sr1 Zn2 N4 99.34(12) . . . . ?
O2 Sr1 Zn2 N4 163.84(12) . . . . ?
O13 Sr1 Zn2 N4 -33.23(12) . . . . ?
O14 Sr1 Zn2 N3 128.71(12) . . . . ?
O12 Sr1 Zn2 N3 -161.45(13) . . . . ?
O16 Sr1 Zn2 N3 88.88(12) . . . . ?
O9 Sr1 Zn2 N3 -27.16(13) . . . . ?
O5 Sr1 Zn2 N3 -113.31(13) . . . . ?
O1 Sr1 Zn2 N3 28.53(13) . . . . ?
O6 Sr1 Zn2 N3 -102.70(11) . . . . ?
O8 Sr1 Zn2 N3 -35.92(11) . . . . ?
O2 Sr1 Zn2 N3 28.58(11) . . . . ?
O13 Sr1 Zn2 N3 -168.49(11) . . . . ?
C6 C1 C2 O1 179.5(3) . . . . ?
C8 C1 C2 O1 3.1(5) . . . . ?
C6 C1 C2 C3 -0.5(4) . . . . ?
C8 C1 C2 C3 -176.9(3) . . . . ?
O1 C2 C3 C4 179.5(3) . . . . ?
C1 C2 C3 C4 -0.5(4) . . . . ?
O1 C2 C3 O2 0.4(4) . . . . ?
C1 C2 C3 O2 -179.6(3) . . . . ?
O2 C3 C4 C5 179.6(3) . . . . ?
C2 C3 C4 C5 0.6(5) . . . . ?
C3 C4 C5 C6 0.4(5) . . . . ?
C4 C5 C6 C1 -1.3(5) . . . . ?
C2 C1 C6 C5 1.4(5) . . . . ?
C8 C1 C6 C5 178.0(3) . . . . ?
C1 C2 O1 Zn1 0.0(4) . . . . ?
C3 C2 O1 Zn1 -180.0(2) . . . . ?
C1 C2 O1 Sr1 -156.7(2) . . . . ?
C3 C2 O1 Sr1 23.3(4) . . . . ?
O5 Zn1 O1 C2 -129.3(3) . . . . ?
O15 Zn1 O1 C2 115.2(3) . . . . ?
N1 Zn1 O1 C2 -0.6(3) . . . . ?
N2 Zn1 O1 C2 -82.7(4) . . . . ?
Sr1 Zn1 O1 C2 -161.4(3) . . . . ?
O5 Zn1 O1 Sr1 32.08(8) . . . . ?
O15 Zn1 O1 Sr1 -83.41(9) . . . . ?
N1 Zn1 O1 Sr1 160.73(10) . . . . ?
N2 Zn1 O1 Sr1 78.7(4) . . . . ?
O14 Sr1 O1 C2 -138.5(2) . . . . ?
O16 Sr1 O1 C2 -71.4(2) . . . . ?
O9 Sr1 O1 C2 9.4(3) . . . . ?
O5 Sr1 O1 C2 135.8(2) . . . . ?
O6 Sr1 O1 C2 104.0(2) . . . . ?
O8 Sr1 O1 C2 45.6(2) . . . . ?
O2 Sr1 O1 C2 -22.9(2) . . . . ?
O13 Sr1 O1 C2 177.4(2) . . . . ?
Zn2 Sr1 O1 C2 -22.8(3) . . . . ?
Zn1 Sr1 O1 C2 162.6(3) . . . . ?
O14 Sr1 O1 Zn1 58.85(9) . . . . ?
O16 Sr1 O1 Zn1 125.92(9) . . . . ?
O9 Sr1 O1 Zn1 -153.24(7) . . . . ?
O5 Sr1 O1 Zn1 -26.85(7) . . . . ?
O6 Sr1 O1 Zn1 -58.65(10) . . . . ?
O8 Sr1 O1 Zn1 -117.00(9) . . . . ?
O2 Sr1 O1 Zn1 174.50(12) . . . . ?
O13 Sr1 O1 Zn1 14.72(12) . . . . ?
Zn2 Sr1 O1 Zn1 174.56(2) . . . . ?
C4 C3 O2 C7 -6.1(5) . . . . ?
C2 C3 O2 C7 173.0(3) . . . . ?
C4 C3 O2 Sr1 161.5(3) . . . . ?
C2 C3 O2 Sr1 -19.5(3) . . . . ?
O14 Sr1 O2 C3 80.2(2) . . . . ?
O12 Sr1 O2 C3 -165.98(19) . . . . ?
O16 Sr1 O2 C3 146.8(2) . . . . ?
O9 Sr1 O2 C3 -130.3(2) . . . . ?
O5 Sr1 O2 C3 0.3(2) . . . . ?
O1 Sr1 O2 C3 20.82(19) . . . . ?
O6 Sr1 O2 C3 -67.3(2) . . . . ?
O8 Sr1 O2 C3 -68.8(2) . . . . ?
O13 Sr1 O2 C3 110.7(3) . . . . ?
Zn2 Sr1 O2 C3 -159.1(2) . . . . ?
Zn1 Sr1 O2 C3 24.0(2) . . . . ?
O14 Sr1 O2 C7 -113.5(3) . . . . ?
O12 Sr1 O2 C7 0.3(3) . . . . ?
O16 Sr1 O2 C7 -46.9(2) . . . . ?
O9 Sr1 O2 C7 35.9(2) . . . . ?
O5 Sr1 O2 C7 166.5(2) . . . . ?
O1 Sr1 O2 C7 -172.9(3) . . . . ?
O6 Sr1 O2 C7 99.0(3) . . . . ?
O8 Sr1 O2 C7 97.5(3) . . . . ?
O13 Sr1 O2 C7 -83.0(3) . . . . ?
Zn2 Sr1 O2 C7 7.1(2) . . . . ?
Zn1 Sr1 O2 C7 -169.8(2) . . . . ?
C6 C1 C8 N1 177.4(3) . . . . ?
C2 C1 C8 N1 -6.1(5) . . . . ?
C1 C8 N1 O3 172.0(3) . . . . ?
C1 C8 N1 Zn1 5.5(5) . . . . ?
O5 Zn1 N1 C8 76.6(3) . . . . ?
O15 Zn1 N1 C8 -99.9(3) . . . . ?
O1 Zn1 N1 C8 -2.0(3) . . . . ?
N2 Zn1 N1 C8 163.9(3) . . . . ?
Sr1 Zn1 N1 C8 16.2(3) . . . . ?
O5 Zn1 N1 O3 -88.6(2) . . . . ?
O15 Zn1 N1 O3 95.0(2) . . . . ?
O1 Zn1 N1 O3 -167.2(2) . . . . ?
N2 Zn1 N1 O3 -1.3(2) . . . . ?
Sr1 Zn1 N1 O3 -149.01(16) . . . . ?
C8 N1 O3 C9 118.2(3) . . . . ?
Zn1 N1 O3 C9 -74.1(3) . . . . ?
N1 O3 C9 C10 58.8(3) . . . . ?
O3 C9 C10 O4 54.8(3) . . . . ?
C9 C10 O4 N2 -88.5(3) . . . . ?
C10 O4 N2 C11 -177.4(2) . . . . ?
C10 O4 N2 Zn1 0.0(3) . . . . ?
O5 Zn1 N2 C11 -3.9(3) . . . . ?
O15 Zn1 N2 C11 112.0(3) . . . . ?
O1 Zn1 N2 C11 -50.2(5) . . . . ?
N1 Zn1 N2 C11 -131.6(3) . . . . ?
Sr1 Zn1 N2 C11 16.5(3) . . . . ?
O5 Zn1 N2 O4 179.2(2) . . . . ?
O15 Zn1 N2 O4 -64.9(2) . . . . ?
O1 Zn1 N2 O4 132.9(3) . . . . ?
N1 Zn1 N2 O4 51.5(2) . . . . ?
Sr1 Zn1 N2 O4 -160.36(16) . . . . ?
O4 N2 C11 C12 -179.8(3) . . . . ?
Zn1 N2 C11 C12 2.9(4) . . . . ?
N2 C11 C12 C17 -179.8(3) . . . . ?
N2 C11 C12 C13 1.1(5) . . . . ?
C17 C12 C13 O5 178.0(3) . . . . ?
C11 C12 C13 O5 -2.9(5) . . . . ?
C17 C12 C13 C14 -1.1(4) . . . . ?
C11 C12 C13 C14 178.0(3) . . . . ?
O5 C13 C14 C15 -176.4(3) . . . . ?
C12 C13 C14 C15 2.8(4) . . . . ?
O5 C13 C14 O6 0.8(4) . . . . ?
C12 C13 C14 O6 180.0(2) . . . . ?
O6 C14 C15 C16 -179.0(3) . . . . ?
C13 C14 C15 C16 -2.2(5) . . . . ?
C14 C15 C16 C17 -0.3(5) . . . . ?
C15 C16 C17 C12 2.0(5) . . . . ?
C13 C12 C17 C16 -1.2(4) . . . . ?
C11 C12 C17 C16 179.6(3) . . . . ?
C12 C13 O5 Zn1 0.1(4) . . . . ?
C14 C13 O5 Zn1 179.3(2) . . . . ?
C12 C13 O5 Sr1 -151.1(2) . . . . ?
C14 C13 O5 Sr1 28.1(3) . . . . ?
O15 Zn1 O5 C13 -91.2(3) . . . . ?
O1 Zn1 O5 C13 172.2(3) . . . . ?
N1 Zn1 O5 C13 92.3(3) . . . . ?
N2 Zn1 O5 C13 2.5(3) . . . . ?
Sr1 Zn1 O5 C13 -155.4(3) . . . . ?
O15 Zn1 O5 Sr1 64.18(10) . . . . ?
O1 Zn1 O5 Sr1 -32.34(8) . . . . ?
N1 Zn1 O5 Sr1 -112.25(11) . . . . ?
N2 Zn1 O5 Sr1 157.94(9) . . . . ?
O14 Sr1 O5 C13 112.4(2) . . . . ?
O12 Sr1 O5 C13 13.3(2) . . . . ?
O16 Sr1 O5 C13 124.6(2) . . . . ?
O9 Sr1 O5 C13 -66.1(2) . . . . ?
O1 Sr1 O5 C13 -172.9(2) . . . . ?
O6 Sr1 O5 C13 -28.8(2) . . . . ?
O8 Sr1 O5 C13 -95.4(2) . . . . ?
O2 Sr1 O5 C13 -153.5(2) . . . . ?
O13 Sr1 O5 C13 43.3(2) . . . . ?
Zn2 Sr1 O5 C13 -16.2(3) . . . . ?
Zn1 Sr1 O5 C13 158.8(3) . . . . ?
O14 Sr1 O5 Zn1 -46.43(9) . . . . ?
O12 Sr1 O5 Zn1 -145.54(8) . . . . ?
O16 Sr1 O5 Zn1 -34.18(19) . . . . ?
O9 Sr1 O5 Zn1 135.06(8) . . . . ?
O1 Sr1 O5 Zn1 28.27(8) . . . . ?
O6 Sr1 O5 Zn1 172.44(11) . . . . ?
O8 Sr1 O5 Zn1 105.80(9) . . . . ?
O2 Sr1 O5 Zn1 47.74(10) . . . . ?
O13 Sr1 O5 Zn1 -115.48(10) . . . . ?
Zn2 Sr1 O5 Zn1 -174.98(2) . . . . ?
C15 C14 O6 C18 -36.8(4) . . . . ?
C13 C14 O6 C18 146.1(3) . . . . ?
C15 C14 O6 Sr1 150.5(3) . . . . ?
C13 C14 O6 Sr1 -26.6(3) . . . . ?
O14 Sr1 O6 C14 -18.1(2) . . . . ?
O12 Sr1 O6 C14 -115.4(2) . . . . ?
O16 Sr1 O6 C14 -127.4(2) . . . . ?
O9 Sr1 O6 C14 -178.34(19) . . . . ?
O5 Sr1 O6 C14 27.79(18) . . . . ?
O1 Sr1 O6 C14 61.0(2) . . . . ?
O8 Sr1 O6 C14 124.9(2) . . . . ?
O2 Sr1 O6 C14 123.44(19) . . . . ?
O13 Sr1 O6 C14 -55.91(19) . . . . ?
Zn2 Sr1 O6 C14 -145.73(19) . . . . ?
Zn1 Sr1 O6 C14 31.88(19) . . . . ?
O14 Sr1 O6 C18 169.7(2) . . . . ?
O12 Sr1 O6 C18 72.4(2) . . . . ?
O16 Sr1 O6 C18 60.4(3) . . . . ?
O9 Sr1 O6 C18 9.4(2) . . . . ?
O5 Sr1 O6 C18 -144.5(2) . . . . ?
O1 Sr1 O6 C18 -111.3(2) . . . . ?
O8 Sr1 O6 C18 -47.3(2) . . . . ?
O2 Sr1 O6 C18 -48.8(2) . . . . ?
O13 Sr1 O6 C18 131.9(2) . . . . ?
Zn2 Sr1 O6 C18 42.0(2) . . . . ?
Zn1 Sr1 O6 C18 -140.4(2) . . . . ?
C14 O6 C18 C19 -50.0(4) . . . . ?
Sr1 O6 C18 C19 122.2(2) . . . . ?
O6 C18 C19 O7 -35.8(4) . . . . ?
C18 C19 O7 C20 -84.7(4) . . . . ?
C19 O7 C20 C21 104.4(3) . . . . ?
O7 C20 C21 O8 -76.9(3) . . . . ?
C20 C21 O8 C22 -74.5(4) . . . . ?
C20 C21 O8 Sr1 117.5(3) . . . . ?
O14 Sr1 O8 C22 -129.8(2) . . . . ?
O12 Sr1 O8 C22 55.3(2) . . . . ?
O16 Sr1 O8 C22 -26.5(2) . . . . ?
O9 Sr1 O8 C22 20.11(19) . . . . ?
O5 Sr1 O8 C22 175.3(2) . . . . ?
O1 Sr1 O8 C22 -122.7(2) . . . . ?
O6 Sr1 O8 C22 117.7(2) . . . . ?
O2 Sr1 O8 C22 -63.5(2) . . . . ?
O13 Sr1 O8 C22 116.7(2) . . . . ?
Zn2 Sr1 O8 C22 25.9(2) . . . . ?
Zn1 Sr1 O8 C22 -153.2(2) . . . . ?
O14 Sr1 O8 C21 38.1(3) . . . . ?
O12 Sr1 O8 C21 -136.9(2) . . . . ?
O16 Sr1 O8 C21 141.3(2) . . . . ?
O9 Sr1 O8 C21 -172.1(2) . . . . ?
O5 Sr1 O8 C21 -16.9(2) . . . . ?
O1 Sr1 O8 C21 45.1(2) . . . . ?
O6 Sr1 O8 C21 -74.5(2) . . . . ?
O2 Sr1 O8 C21 104.3(2) . . . . ?
O13 Sr1 O8 C21 -75.5(2) . . . . ?
Zn2 Sr1 O8 C21 -166.3(2) . . . . ?
Zn1 Sr1 O8 C21 14.6(2) . . . . ?
C21 O8 C22 C27 -8.0(5) . . . . ?
Sr1 O8 C22 C27 160.3(3) . . . . ?
C21 O8 C22 C23 173.0(3) . . . . ?
Sr1 O8 C22 C23 -18.7(3) . . . . ?
C27 C22 C23 O9 -179.3(3) . . . . ?
O8 C22 C23 O9 -0.3(4) . . . . ?
C27 C22 C23 C24 -0.7(5) . . . . ?
O8 C22 C23 C24 178.3(3) . . . . ?
O9 C23 C24 C25 178.1(3) . . . . ?
C22 C23 C24 C25 -0.4(5) . . . . ?
O9 C23 C24 C28 -0.2(5) . . . . ?
C22 C23 C24 C28 -178.6(3) . . . . ?
C23 C24 C25 C26 0.8(6) . . . . ?
C28 C24 C25 C26 179.2(4) . . . . ?
C24 C25 C26 C27 -0.3(6) . . . . ?
O8 C22 C27 C26 -177.6(3) . . . . ?
C23 C22 C27 C26 1.3(5) . . . . ?
C25 C26 C27 C22 -0.8(6) . . . . ?
C24 C23 O9 Zn2 8.2(5) . . . . ?
C22 C23 O9 Zn2 -173.4(2) . . . . ?
C24 C23 O9 Sr1 -156.0(2) . . . . ?
C22 C23 O9 Sr1 22.4(4) . . . . ?
O17 Zn2 O9 C23 -100.2(3) . . . . ?
O12 Zn2 O9 C23 161.3(3) . . . . ?
N4 Zn2 O9 C23 79.3(3) . . . . ?
N3 Zn2 O9 C23 -7.8(3) . . . . ?
Sr1 Zn2 O9 C23 -167.2(3) . . . . ?
O17 Zn2 O9 Sr1 67.03(11) . . . . ?
O12 Zn2 O9 Sr1 -31.48(9) . . . . ?
N4 Zn2 O9 Sr1 -113.48(12) . . . . ?
N3 Zn2 O9 Sr1 159.40(10) . . . . ?
O14 Sr1 O9 C23 125.2(2) . . . . ?
O12 Sr1 O9 C23 -164.3(2) . . . . ?
O16 Sr1 O9 C23 116.9(2) . . . . ?
O5 Sr1 O9 C23 -57.6(3) . . . . ?
O1 Sr1 O9 C23 21.0(2) . . . . ?
O6 Sr1 O9 C23 -88.7(2) . . . . ?
O8 Sr1 O9 C23 -22.2(2) . . . . ?
O2 Sr1 O9 C23 49.0(2) . . . . ?
O13 Sr1 O9 C23 -147.6(2) . . . . ?
Zn2 Sr1 O9 C23 168.3(3) . . . . ?
Zn1 Sr1 O9 C23 -9.1(3) . . . . ?
O14 Sr1 O9 Zn2 -43.06(19) . . . . ?
O12 Sr1 O9 Zn2 27.40(8) . . . . ?
O16 Sr1 O9 Zn2 -51.43(9) . . . . ?
O5 Sr1 O9 Zn2 134.14(8) . . . . ?
O1 Sr1 O9 Zn2 -147.30(8) . . . . ?
O6 Sr1 O9 Zn2 103.06(9) . . . . ?
O8 Sr1 O9 Zn2 169.54(12) . . . . ?
O2 Sr1 O9 Zn2 -119.32(9) . . . . ?
O13 Sr1 O9 Zn2 44.08(10) . . . . ?
Zn1 Sr1 O9 Zn2 -177.34(3) . . . . ?
C25 C24 C28 N3 176.2(3) . . . . ?
C23 C24 C28 N3 -5.5(5) . . . . ?
C24 C28 N3 O10 179.6(3) . . . . ?
C24 C28 N3 Zn2 3.3(5) . . . . ?
O9 Zn2 N3 C28 2.1(3) . . . . ?
O17 Zn2 N3 C28 117.5(3) . . . . ?
O12 Zn2 N3 C28 -47.3(5) . . . . ?
N4 Zn2 N3 C28 -126.1(3) . . . . ?
Sr1 Zn2 N3 C28 21.6(3) . . . . ?
O9 Zn2 N3 O10 -173.8(2) . . . . ?
O17 Zn2 N3 O10 -58.3(2) . . . . ?
O12 Zn2 N3 O10 136.9(3) . . . . ?
N4 Zn2 N3 O10 58.1(2) . . . . ?
Sr1 Zn2 N3 O10 -154.23(18) . . . . ?
C28 N3 O10 C29 174.2(3) . . . . ?
Zn2 N3 O10 C29 -9.4(3) . . . . ?
N3 O10 C29 C30 -82.8(3) . . . . ?
O10 C29 C30 O11 55.4(4) . . . . ?
C29 C30 O11 N4 59.7(4) . . . . ?
C30 O11 N4 C31 114.1(3) . . . . ?
C30 O11 N4 Zn2 -77.7(3) . . . . ?
O9 Zn2 N4 C31 80.5(3) . . . . ?
O17 Zn2 N4 C31 -100.0(3) . . . . ?
O12 Zn2 N4 C31 0.0(3) . . . . ?
N3 Zn2 N4 C31 165.9(3) . . . . ?
Sr1 Zn2 N4 C31 18.7(4) . . . . ?
O9 Zn2 N4 O11 -85.2(2) . . . . ?
O17 Zn2 N4 O11 94.2(2) . . . . ?
O12 Zn2 N4 O11 -165.8(2) . . . . ?
N3 Zn2 N4 O11 0.1(2) . . . . ?
Sr1 Zn2 N4 O11 -147.10(18) . . . . ?
O11 N4 C31 C32 174.1(3) . . . . ?
Zn2 N4 C31 C32 7.2(5) . . . . ?
N4 C31 C32 C37 171.2(3) . . . . ?
N4 C31 C32 C33 -9.8(5) . . . . ?
C37 C32 C33 O12 -177.8(3) . . . . ?
C31 C32 C33 O12 3.2(5) . . . . ?
C37 C32 C33 C34 1.9(4) . . . . ?
C31 C32 C33 C34 -177.0(3) . . . . ?
O12 C33 C34 C35 176.7(3) . . . . ?
C32 C33 C34 C35 -3.0(4) . . . . ?
O12 C33 C34 O13 -1.0(4) . . . . ?
C32 C33 C34 O13 179.3(3) . . . . ?
O13 C34 C35 C36 179.0(3) . . . . ?
C33 C34 C35 C36 1.6(5) . . . . ?
C34 C35 C36 C37 1.0(5) . . . . ?
C35 C36 C37 C32 -2.1(5) . . . . ?
C33 C32 C37 C36 0.6(5) . . . . ?
C31 C32 C37 C36 179.6(3) . . . . ?
C32 C33 O12 Zn2 5.4(5) . . . . ?
C34 C33 O12 Zn2 -174.3(2) . . . . ?
C32 C33 O12 Sr1 -157.3(2) . . . . ?
C34 C33 O12 Sr1 22.9(4) . . . . ?
O9 Zn2 O12 C33 -134.9(3) . . . . ?
O17 Zn2 O12 C33 110.1(3) . . . . ?
N4 Zn2 O12 C33 -6.2(3) . . . . ?
N3 Zn2 O12 C33 -85.4(4) . . . . ?
Sr1 Zn2 O12 C33 -166.6(3) . . . . ?
O9 Zn2 O12 Sr1 31.70(9) . . . . ?
O17 Zn2 O12 Sr1 -83.35(10) . . . . ?
N4 Zn2 O12 Sr1 160.38(11) . . . . ?
N3 Zn2 O12 Sr1 81.2(4) . . . . ?
O14 Sr1 O12 C33 -69.9(3) . . . . ?
O16 Sr1 O12 C33 -137.3(3) . . . . ?
O9 Sr1 O12 C33 140.3(3) . . . . ?
O5 Sr1 O12 C33 13.4(3) . . . . ?
O6 Sr1 O12 C33 49.4(2) . . . . ?
O8 Sr1 O12 C33 107.2(3) . . . . ?
O2 Sr1 O12 C33 178.9(2) . . . . ?
O13 Sr1 O12 C33 -21.7(2) . . . . ?
Zn2 Sr1 O12 C33 166.8(3) . . . . ?
Zn1 Sr1 O12 C33 -18.3(3) . . . . ?
O14 Sr1 O12 Zn2 123.26(10) . . . . ?
O16 Sr1 O12 Zn2 55.90(9) . . . . ?
O9 Sr1 O12 Zn2 -26.56(7) . . . . ?
O5 Sr1 O12 Zn2 -153.41(8) . . . . ?
O6 Sr1 O12 Zn2 -117.42(10) . . . . ?
O8 Sr1 O12 Zn2 -59.62(10) . . . . ?
O2 Sr1 O12 Zn2 12.07(12) . . . . ?
O13 Sr1 O12 Zn2 171.52(12) . . . . ?
Zn1 Sr1 O12 Zn2 174.92(2) . . . . ?
C35 C34 O13 C38 -3.8(4) . . . . ?
C33 C34 O13 C38 173.8(3) . . . . ?
C35 C34 O13 Sr1 166.3(2) . . . . ?
C33 C34 O13 Sr1 -16.2(3) . . . . ?
O14 Sr1 O13 C34 146.1(2) . . . . ?
O12 Sr1 O13 C34 18.20(18) . . . . ?
O16 Sr1 O13 C34 80.1(2) . . . . ?
O9 Sr1 O13 C34 0.4(2) . . . . ?
O5 Sr1 O13 C34 -130.5(2) . . . . ?
O1 Sr1 O13 C34 -168.13(18) . . . . ?
O6 Sr1 O13 C34 -68.62(19) . . . . ?
O8 Sr1 O13 C34 -67.6(2) . . . . ?
O2 Sr1 O13 C34 113.0(3) . . . . ?
Zn2 Sr1 O13 C34 23.02(19) . . . . ?
Zn1 Sr1 O13 C34 -159.81(19) . . . . ?
O14 Sr1 O13 C38 -45.0(2) . . . . ?
O12 Sr1 O13 C38 -172.9(3) . . . . ?
O16 Sr1 O13 C38 -111.0(3) . . . . ?
O9 Sr1 O13 C38 169.3(2) . . . . ?
O5 Sr1 O13 C38 38.5(2) . . . . ?
O1 Sr1 O13 C38 0.8(3) . . . . ?
O6 Sr1 O13 C38 100.3(3) . . . . ?
O8 Sr1 O13 C38 101.3(3) . . . . ?
O2 Sr1 O13 C38 -78.1(3) . . . . ?
Zn2 Sr1 O13 C38 -168.1(2) . . . . ?
Zn1 Sr1 O13 C38 9.1(2) . . . . ?
O12 Sr1 O14 C39 157.8(5) . . . . ?
O16 Sr1 O14 C39 -134.3(5) . . . . ?
O9 Sr1 O14 C39 -142.8(4) . . . . ?
O5 Sr1 O14 C39 39.3(5) . . . . ?
O1 Sr1 O14 C39 -24.5(5) . . . . ?
O6 Sr1 O14 C39 77.7(5) . . . . ?
O8 Sr1 O14 C39 -17.3(6) . . . . ?
O2 Sr1 O14 C39 -74.0(5) . . . . ?
O13 Sr1 O14 C39 115.3(5) . . . . ?
Zn2 Sr1 O14 C39 -168.7(4) . . . . ?
Zn1 Sr1 O14 C39 11.2(4) . . . . ?
O5 Zn1 O15 C39 -38.0(3) . . . . ?
O1 Zn1 O15 C39 48.9(2) . . . . ?
N1 Zn1 O15 C39 138.9(2) . . . . ?
N2 Zn1 O15 C39 -126.8(2) . . . . ?
Sr1 Zn1 O15 C39 2.6(2) . . . . ?
Sr1 O14 C39 O15 -13.2(7) . . . . ?
Sr1 O14 C39 C40 169.0(4) . . . . ?
Zn1 O15 C39 O14 2.3(5) . . . . ?
Zn1 O15 C39 C40 -179.8(3) . . . . ?
O14 Sr1 O16 C41 -127.2(4) . . . . ?
O12 Sr1 O16 C41 -16.4(4) . . . . ?
O9 Sr1 O16 C41 48.3(4) . . . . ?
O5 Sr1 O16 C41 -139.7(3) . . . . ?
O1 Sr1 O16 C41 167.6(4) . . . . ?
O6 Sr1 O16 C41 -4.4(5) . . . . ?
O8 Sr1 O16 C41 87.1(4) . . . . ?
O2 Sr1 O16 C41 124.0(4) . . . . ?
O13 Sr1 O16 C41 -66.1(4) . . . . ?
Zn2 Sr1 O16 C41 17.5(4) . . . . ?
Zn1 Sr1 O16 C41 -160.3(4) . . . . ?
O9 Zn2 O17 C41 -35.0(3) . . . . ?
O12 Zn2 O17 C41 53.5(2) . . . . ?
N4 Zn2 O17 C41 145.5(2) . . . . ?
N3 Zn2 O17 C41 -122.7(2) . . . . ?
Sr1 Zn2 O17 C41 7.3(2) . . . . ?
Sr1 O16 C41 O17 -18.7(6) . . . . ?
Sr1 O16 C41 C42 163.8(3) . . . . ?
Zn2 O17 C41 O16 0.7(5) . . . . ?
Zn2 O17 C41 C42 178.3(3) . . . . ?
C44 C45 O19 C46 169.6(16) . . . . ?
C44 C45 O19 C46 -10.4(16) . . . 2_755 ?
C45 O19 C46 C47 170.4(10) . . . . ?
C45 O19 C46 C47 -9.6(10) 2_755 . . . ?
